data_4101561
loop_
_publ_author_name
'Kato, Reizo'
'Tajima, Akiko'
'Nakao, Akiko'
'Tamura, Masafumi'

_publ_section_title
;
 Two pressure-induced superconducting anion radical salts exhibiting
 different spin states at ambient pressure.
;
_journal_issue 31
_journal_name_full 'Journal of the American Chemical Society'
_journal_page_first 10016
_journal_page_last 10017
_journal_paper_doi 10.1021/ja063525l
_journal_volume 128
_journal_year 2006
_chemical_formula_moiety 'C5 H14 As, 2(C6 Pd S10) '
_chemical_formula_sum 'C17 H14 As Pd2 S20'
_chemical_formula_weight 1147.22
_space_group_IT_number 2
_symmetry_cell_setting triclinic
_symmetry_Int_Tables_number 2
_symmetry_space_group_name_Hall '-P 1'
_symmetry_space_group_name_H-M 'P -1'
_cell_angle_alpha 96.164(3)
_cell_angle_beta 90.982(4)
_cell_angle_gamma 113.079(3)
_cell_formula_units_Z 2
_cell_length_a 6.3330(3)
_cell_length_b 7.7930(4)
_cell_length_c 37.267(2)
_cell_measurement_reflns_used 8316
_cell_measurement_temperature 150.0
_cell_measurement_theta_max 28.22
_cell_measurement_theta_min 3.0
_cell_volume 1678.72(15)
_computing_data_reduction 'teXsan Ver. 2.0'
_computing_publication_material 'teXsan Ver. 2.0'
_computing_structure_refinement SHELXL97
_computing_structure_solution DirectMethod
_diffrn_detector_area_resol_mean 10.00
_diffrn_measured_fraction_theta_full 0.715
_diffrn_measured_fraction_theta_max 0.576
_diffrn_measurement_device_type DIP320
_diffrn_measurement_method \w
_diffrn_radiation_type 'Mo K\a'
_diffrn_radiation_wavelength 0.7107
_diffrn_reflns_av_R_equivalents 0.054
_diffrn_reflns_limit_h_max 7
_diffrn_reflns_limit_h_min 0
_diffrn_reflns_limit_k_max 9
_diffrn_reflns_limit_k_min -10
_diffrn_reflns_limit_l_max 49
_diffrn_reflns_limit_l_min -49
_diffrn_reflns_number 8316
_diffrn_reflns_theta_full 28.22
_diffrn_reflns_theta_max 28.22
_exptl_absorpt_coefficient_mu 3.311
_exptl_absorpt_correction_T_max 0.896
_exptl_absorpt_correction_T_min 0.444
_exptl_absorpt_correction_type numerical
_exptl_absorpt_process_details DIP320
_exptl_crystal_colour black
_exptl_crystal_density_diffrn 2.269
_exptl_crystal_density_method 'not measured'
_exptl_crystal_description Plate
_exptl_crystal_F_000 1122.00
_exptl_crystal_size_max 0.300
_exptl_crystal_size_mid 0.200
_exptl_crystal_size_min 0.050
_refine_diff_density_max 3.22
_refine_diff_density_min -2.58
_refine_ls_extinction_coef 0.0000
_refine_ls_extinction_expression Fc^*^=kFc[1+0.001xFc^2^\l^3^/sin(2\q)]^-1/4^
_refine_ls_extinction_method SHELXL
_refine_ls_goodness_of_fit_ref 1.046
_refine_ls_hydrogen_treatment noref
_refine_ls_number_parameters 361
_refine_ls_number_reflns 5943
_refine_ls_R_factor_gt 0.0653
_refine_ls_shift/su_max 0.0050
_refine_ls_structure_factor_coef Fsqd
_refine_ls_weighting_details 'w = 1/[\s^2^(Fo^2^) + (0.1000P)^2^+0.0000P] where P=(Fo^2^+2Fc^2^)/3'
_refine_ls_weighting_scheme calc
_refine_ls_wR_factor_ref 0.1723
_reflns_number_gt 5061
_reflns_number_total 5943
_reflns_threshold_expression >2.0sigma(I)
_cod_data_source_file ja063525lsi20060525_015241.cif
_cod_data_source_block '_EtMe3As[Pd(dmit)2]2'
_cod_depositor_comments
;
The following automatic conversions were performed:
'_exptl_absorpt_correction_type' value 'Numerical' changed to 'numerical'
according to '/home/saulius/struct/CIF-dictionaries/cif_core.dic'
dictionary named 'cif_core.dic' version 2.4.1 from 2010-06-29.

Automatic conversion script
Id: cif_fix_enum 1527 2010-12-29 10:47:43Z saulius 
;
_cod_original_sg_symbol_H-M 'P -1         '
_cod_original_formula_sum 'C17 H14 As Pd2 S20 '
_cod_database_code 4101561

loop_
_symmetry_equiv_pos_as_xyz
x,y,z
-x,-y,-z

loop_
_atom_site_label
_atom_site_type_symbol
_atom_site_fract_x
_atom_site_fract_y
_atom_site_fract_z
_atom_site_U_iso_or_equiv
_atom_site_adp_type
_atom_site_occupancy
_atom_site_symmetry_multiplicity
_atom_site_calc_flag
Pd(1) Pd 0.17788(8) 0.69992(6) 0.51744(1) 0.0194(2) Uani 1.00 1 d
Pd(2) Pd 0.47131(8) 0.30228(6) 0.98136(1) 0.0192(2) Uani 1.00 1 d
As(1) As 0.6950(1) -0.0225(1) 0.74976(2) 0.0306(2) Uani 1.00 1 d
S(1) S 0.2968(3) 0.5776(2) 0.56371(4) 0.0242(4) Uani 1.00 1 d
S(2) S -0.1146(3) 0.7238(2) 0.55119(4) 0.0224(4) Uani 1.00 1 d
S(3) S 0.4839(3) 0.6946(2) 0.48563(4) 0.0227(4) Uani 1.00 1 d
S(4) S 0.0774(3) 0.8416(2) 0.47274(4) 0.0240(4) Uani 1.00 1 d
S(5) S 0.1294(3) 0.5100(2) 0.63765(4) 0.0279(4) Uani 1.00 1 d
S(6) S -0.2363(3) 0.6378(2) 0.62700(4) 0.0278(4) Uani 1.00 1 d
S(7) S 0.6482(3) 0.8227(2) 0.41415(4) 0.0240(4) Uani 1.00 1 d
S(8) S 0.2798(3) 0.9466(2) 0.40191(4) 0.0267(4) Uani 1.00 1 d
S(9) S -0.1794(4) 0.5042(3) 0.69719(4) 0.0378(5) Uani 1.00 1 d
S(10) S 0.6134(4) 0.9680(3) 0.34501(4) 0.0352(5) Uani 1.00 1 d
S(11) S 0.7883(3) 0.3092(2) 1.01394(4) 0.0238(4) Uani 1.00 1 d
S(12) S 0.2397(3) 0.1618(2) 1.02576(4) 0.0238(4) Uani 1.00 1 d
S(13) S 0.6955(3) 0.4224(2) 0.93432(4) 0.0229(4) Uani 1.00 1 d
S(14) S 0.1464(3) 0.2736(2) 0.94815(4) 0.0224(4) Uani 1.00 1 d
S(15) S 0.8352(3) 0.1811(2) 1.08588(4) 0.0244(4) Uani 1.00 1 d
S(16) S 0.3467(3) 0.0554(2) 1.09649(4) 0.0245(4) Uani 1.00 1 d
S(17) S 0.5643(3) 0.4785(2) 0.85982(4) 0.0270(4) Uani 1.00 1 d
S(18) S 0.0799(3) 0.3442(2) 0.87179(4) 0.0266(4) Uani 1.00 1 d
S(19) S 0.6592(4) 0.0244(2) 1.15367(4) 0.0318(4) Uani 1.00 1 d
S(20) S 0.2324(4) 0.4493(3) 0.79920(4) 0.0370(5) Uani 1.00 1 d
C(1) C 0.109(1) 0.5836(8) 0.5956(1) 0.021(1) Uani 1.00 1 d
C(2) C -0.067(1) 0.6445(8) 0.5903(2) 0.026(2) Uani 1.00 1 d
C(3) C 0.453(1) 0.7915(7) 0.4481(2) 0.021(1) Uani 1.00 1 d
C(4) C 0.279(1) 0.8528(8) 0.4426(1) 0.022(1) Uani 1.00 1 d
C(5) C -0.099(1) 0.5479(8) 0.6559(2) 0.028(2) Uani 1.00 1 d
C(6) C 0.516(1) 0.9151(8) 0.3849(2) 0.026(1) Uani 1.00 1 d
C(7) C 0.669(1) 0.2118(8) 1.0514(2) 0.021(1) Uani 1.00 1 d
C(8) C 0.434(1) 0.1500(8) 1.0563(2) 0.026(2) Uani 1.00 1 d
C(9) C 0.492(1) 0.4128(8) 0.9032(2) 0.024(1) Uani 1.00 1 d
C(10) C 0.258(1) 0.3496(8) 0.9085(2) 0.023(1) Uani 1.00 1 d
C(11) C 0.612(1) 0.0851(8) 1.1141(2) 0.023(1) Uani 1.00 1 d
C(12) C 0.292(1) 0.4250(8) 0.8415(2) 0.028(2) Uani 1.00 1 d
C(13) C 0.436(1) -0.237(1) 0.7285(2) 0.040(2) Uani 1.00 1 d
C(14) C 0.600(1) 0.178(1) 0.7626(2) 0.041(2) Uani 1.00 1 d
C(15) C 0.922(1) 0.049(1) 0.7150(2) 0.043(2) Uani 1.00 1 d
C(16) C 0.814(1) -0.084(1) 0.7923(2) 0.034(2) Uani 1.00 1 d
C(17) C 0.864(2) -0.259(1) 0.7846(2) 0.041(2) Uani 1.00 1 d
H(1) H 0.3197 -0.2719 0.7453 0.0476 Uiso 1.00 1 calc
H(2) H 0.3772 -0.2076 0.7074 0.0476 Uiso 1.00 1 calc
H(3) H 0.4810 -0.3384 0.7221 0.0476 Uiso 1.00 1 calc
H(4) H 0.7280 0.2856 0.7734 0.0497 Uiso 1.00 1 calc
H(5) H 0.5413 0.2075 0.7416 0.0497 Uiso 1.00 1 calc
H(6) H 0.4838 0.1415 0.7793 0.0497 Uiso 1.00 1 calc
H(7) H 0.9676 -0.0516 0.7082 0.0515 Uiso 1.00 1 calc
H(8) H 0.8594 0.0783 0.6943 0.0515 Uiso 1.00 1 calc
H(9) H 1.0517 0.1564 0.7253 0.0515 Uiso 1.00 1 calc
H(10) H 0.9516 0.0185 0.8015 0.0408 Uiso 1.00 1 calc
H(11) H 0.7030 -0.1051 0.8101 0.0408 Uiso 1.00 1 calc
H(12) H 0.7269 -0.3627 0.7756 0.0497 Uiso 1.00 1 calc
H(13) H 0.9757 -0.2391 0.7670 0.0497 Uiso 1.00 1 calc
H(14) H 0.9219 -0.2843 0.8062 0.0497 Uiso 1.00 1 calc

loop_
_atom_site_aniso_label
_atom_site_aniso_U_11
_atom_site_aniso_U_22
_atom_site_aniso_U_33
_atom_site_aniso_U_12
_atom_site_aniso_U_13
_atom_site_aniso_U_23
Pd(1) 0.0226(4) 0.0177(2) 0.0194(2) 0.0095(2) 0.0027(2) 0.0033(2)
Pd(2) 0.0201(4) 0.0170(2) 0.0198(3) 0.0064(2) -0.0001(3) 0.0028(2)
As(1) 0.0275(5) 0.0307(4) 0.0362(4) 0.0136(3) 0.0016(4) 0.0072(3)
S(1) 0.029(1) 0.0263(7) 0.0220(6) 0.0152(7) 0.0044(7) 0.0057(6)
S(2) 0.024(1) 0.0233(7) 0.0219(6) 0.0116(6) 0.0030(7) 0.0036(5)
S(3) 0.024(1) 0.0258(7) 0.0218(6) 0.0132(7) 0.0034(7) 0.0061(6)
S(4) 0.028(1) 0.0254(7) 0.0241(6) 0.0156(7) 0.0054(7) 0.0064(6)
S(5) 0.038(1) 0.0267(7) 0.0212(6) 0.0146(7) 0.0037(8) 0.0058(6)
S(6) 0.029(1) 0.0305(8) 0.0238(7) 0.0115(7) 0.0071(8) 0.0030(6)
S(7) 0.024(1) 0.0261(7) 0.0228(6) 0.0100(7) 0.0039(7) 0.0048(6)
S(8) 0.032(1) 0.0272(7) 0.0244(7) 0.0138(7) 0.0025(8) 0.0085(6)
S(9) 0.048(1) 0.0376(9) 0.0246(7) 0.0122(9) 0.0101(9) 0.0081(7)
S(10) 0.042(1) 0.0364(9) 0.0252(7) 0.0117(8) 0.0092(8) 0.0108(7)
S(11) 0.021(1) 0.0262(7) 0.0244(7) 0.0088(6) 0.0033(7) 0.0068(6)
S(12) 0.020(1) 0.0260(7) 0.0239(7) 0.0067(7) 0.0002(8) 0.0060(6)
S(13) 0.023(1) 0.0225(6) 0.0228(6) 0.0088(6) 0.0020(7) 0.0041(5)
S(14) 0.023(1) 0.0213(6) 0.0215(6) 0.0069(6) 0.0008(7) 0.0039(5)
S(15) 0.025(1) 0.0256(7) 0.0253(7) 0.0116(7) 0.0016(8) 0.0064(6)
S(16) 0.026(1) 0.0234(7) 0.0232(7) 0.0074(7) 0.0022(8) 0.0062(6)
S(17) 0.032(1) 0.0251(7) 0.0222(7) 0.0085(7) 0.0029(8) 0.0059(6)
S(18) 0.030(1) 0.0271(7) 0.0241(7) 0.0131(7) -0.0003(8) 0.0041(6)
S(19) 0.039(1) 0.0346(8) 0.0249(7) 0.0170(8) -0.0011(8) 0.0096(6)
S(20) 0.047(1) 0.0389(9) 0.0259(7) 0.0164(9) -0.0024(9) 0.0111(7)
C(1) 0.028(4) 0.017(2) 0.018(2) 0.009(2) 0.002(3) 0.001(2)
C(2) 0.037(4) 0.018(2) 0.022(3) 0.010(3) 0.010(3) 0.004(2)
C(3) 0.022(4) 0.015(2) 0.024(2) 0.006(2) 0.005(3) 0.002(2)
C(4) 0.031(4) 0.016(2) 0.020(2) 0.010(3) 0.001(3) 0.004(2)
C(5) 0.033(4) 0.021(3) 0.023(3) 0.005(3) 0.005(3) 0.001(2)
C(6) 0.030(4) 0.019(3) 0.025(3) 0.007(3) 0.004(3) 0.003(2)
C(7) 0.023(4) 0.016(2) 0.022(2) 0.008(2) -0.004(3) 0.001(2)
C(8) 0.037(4) 0.019(3) 0.026(3) 0.014(3) 0.011(3) 0.007(2)
C(9) 0.036(5) 0.015(2) 0.017(2) 0.009(3) 0.001(3) -0.001(2)
C(10) 0.030(4) 0.021(3) 0.021(3) 0.012(3) 0.001(3) 0.002(2)
C(11) 0.029(4) 0.015(2) 0.026(3) 0.009(2) 0.003(3) 0.002(2)
C(12) 0.045(5) 0.019(3) 0.022(3) 0.014(3) 0.003(3) 0.002(2)
C(13) 0.033(5) 0.038(4) 0.044(4) 0.006(3) -0.005(4) 0.014(3)
C(14) 0.046(6) 0.045(4) 0.047(4) 0.031(4) 0.012(4) 0.016(3)
C(15) 0.040(5) 0.038(4) 0.052(4) 0.016(4) 0.017(4) 0.010(3)
C(16) 0.024(5) 0.039(4) 0.042(3) 0.020(3) -0.011(4) -0.003(3)
C(17) 0.039(5) 0.036(4) 0.049(4) 0.016(4) -0.004(4) 0.000(3)

loop_
_atom_type_symbol
_atom_type_description
_atom_type_scat_dispersion_real
_atom_type_scat_dispersion_imag
_atom_type_scat_source
C C 0.003 0.002
;International Tables for Crystallography
(1992, Vol. C, Tables 4.2.6.8 and 6.1.1.4)
;
H H 0.000 0.000
;International Tables for Crystallography
(1992, Vol. C, Table 6.1.1.4)
;
S S 0.125 0.123
;International Tables for Crystallography
(1992, Vol. C, Tables 4.2.6.8 and 6.1.1.4)
;
As As 0.050 2.006
;International Tables for Crystallography
(1992, Vol. C, Tables 4.2.6.8 and 6.1.1.4)
;
Pd Pd -0.999 1.007
;International Tables for Crystallography
(1992, Vol. C, Tables 4.2.6.8 and 6.1.1.4)
;

loop_
_geom_angle_atom_site_label_1
_geom_angle_atom_site_label_2
_geom_angle_atom_site_label_3
_geom_angle
_geom_angle_publ_flag
S(1) Pd(1) S(2) 90.19(7) yes
S(1) Pd(1) S(3) 89.62(7) yes
S(1) Pd(1) S(4) 176.16(5) yes
S(2) Pd(1) S(3) 176.38(5) yes
S(2) Pd(1) S(4) 90.19(7) yes
S(3) Pd(1) S(4) 89.76(7) yes
S(11) Pd(2) S(12) 89.95(6) yes
S(11) Pd(2) S(13) 90.82(6) yes
S(11) Pd(2) S(14) 176.13(6) yes
S(12) Pd(2) S(13) 175.88(5) yes
S(12) Pd(2) S(14) 88.65(6) yes
S(13) Pd(2) S(14) 90.33(6) yes
C(13) As(1) C(14) 108.8(4) yes
C(13) As(1) C(15) 108.8(3) yes
C(13) As(1) C(16) 109.2(3) yes
C(14) As(1) C(15) 109.3(4) yes
C(14) As(1) C(16) 109.9(4) yes
C(15) As(1) C(16) 110.9(4) yes
Pd(1) S(1) C(1) 101.5(3) yes
Pd(1) S(2) C(2) 101.4(3) yes
Pd(1) S(3) C(3) 101.9(3) yes
Pd(1) S(4) C(4) 101.6(3) yes
C(1) S(5) C(5) 97.7(4) yes
C(2) S(6) C(5) 97.7(4) yes
C(3) S(7) C(6) 97.3(3) yes
C(4) S(8) C(6) 97.7(4) yes
Pd(2) S(11) C(7) 101.8(3) yes
Pd(2) S(12) C(8) 101.8(2) yes
Pd(2) S(13) C(9) 100.8(2) yes
Pd(2) S(14) C(10) 101.4(3) yes
C(7) S(15) C(11) 96.9(3) yes
C(8) S(16) C(11) 97.7(3) yes
C(9) S(17) C(12) 98.3(3) yes
C(10) S(18) C(12) 97.6(3) yes
S(1) C(1) S(5) 120.5(5) yes
S(1) C(1) C(2) 123.7(5) yes
S(5) C(1) C(2) 115.8(5) yes
S(2) C(2) S(6) 121.6(5) yes
S(2) C(2) C(1) 123.1(5) yes
S(6) C(2) C(1) 115.3(5) yes
S(3) C(3) S(7) 121.0(5) yes
S(3) C(3) C(4) 123.1(5) yes
S(7) C(3) C(4) 115.9(4) yes
S(4) C(4) S(8) 121.1(5) yes
S(4) C(4) C(3) 123.6(5) yes
S(8) C(4) C(3) 115.4(5) yes
S(5) C(5) S(6) 113.5(3) yes
S(5) C(5) S(9) 123.2(5) yes
S(6) C(5) S(9) 123.3(5) yes
S(7) C(6) S(8) 113.6(3) yes
S(7) C(6) S(10) 121.9(5) yes
S(8) C(6) S(10) 124.6(5) yes
S(11) C(7) S(15) 121.5(4) yes
S(11) C(7) C(8) 122.7(5) yes
S(15) C(7) C(8) 115.8(5) yes
S(12) C(8) S(16) 120.8(4) yes
S(12) C(8) C(7) 123.8(5) yes
S(16) C(8) C(7) 115.5(5) yes
S(13) C(9) S(17) 121.0(4) yes
S(13) C(9) C(10) 124.6(5) yes
S(17) C(9) C(10) 114.3(5) yes
S(14) C(10) S(18) 120.9(4) yes
S(14) C(10) C(9) 122.7(5) yes
S(18) C(10) C(9) 116.3(4) yes
S(15) C(11) S(16) 114.1(3) yes
S(15) C(11) S(19) 121.6(5) yes
S(16) C(11) S(19) 124.3(4) yes
S(17) C(12) S(18) 113.4(3) yes
S(17) C(12) S(20) 124.1(4) yes
S(18) C(12) S(20) 122.5(5) yes
As(1) C(16) C(17) 112.3(5) yes
As(1) C(13) H(1) 109.46 ?
H(7) C(15) H(8) 109.42 ?
As(1) C(13) H(2) 109.44 ?
H(7) C(15) H(9) 109.77 ?
As(1) C(13) H(3) 109.44 ?
H(8) C(15) H(9) 109.41 ?
H(1) C(13) H(2) 109.50 ?
As(1) C(16) H(10) 108.95 ?
H(1) C(13) H(3) 109.52 ?
As(1) C(16) H(11) 108.68 ?
H(2) C(13) H(3) 109.47 ?
C(17) C(16) H(10) 108.97 ?
As(1) C(14) H(4) 109.40 ?
C(17) C(16) H(11) 108.55 ?
As(1) C(14) H(5) 109.46 ?
H(10) C(16) H(11) 109.33 ?
As(1) C(14) H(6) 109.49 ?
C(16) C(17) H(12) 109.71 ?
H(4) C(14) H(5) 109.42 ?
C(16) C(17) H(13) 109.32 ?
H(4) C(14) H(6) 109.47 ?
C(16) C(17) H(14) 109.65 ?
H(5) C(14) H(6) 109.58 ?
H(12) C(17) H(13) 109.33 ?
As(1) C(15) H(7) 109.49 ?
H(12) C(17) H(14) 109.54 ?
As(1) C(15) H(8) 109.27 ?
H(13) C(17) H(14) 109.28 ?
As(1) C(15) H(9) 109.47 ?

loop_
_geom_bond_atom_site_label_1
_geom_bond_atom_site_label_2
_geom_bond_distance
_geom_bond_publ_flag
Pd(1) S(1) 2.307(2) yes
Pd(1) S(2) 2.312(2) yes
Pd(1) S(3) 2.301(2) yes
Pd(1) S(4) 2.304(2) yes
Pd(2) S(11) 2.307(2) yes
Pd(2) S(12) 2.302(2) yes
Pd(2) S(13) 2.315(2) yes
Pd(2) S(14) 2.304(2) yes
As(1) C(13) 1.908(7) yes
As(1) C(14) 1.90(1) yes
As(1) C(15) 1.910(8) yes
As(1) C(16) 1.929(9) yes
S(1) C(1) 1.703(7) yes
S(2) C(2) 1.711(7) yes
S(3) C(3) 1.700(6) yes
S(4) C(4) 1.699(7) yes
S(5) C(1) 1.746(6) yes
S(5) C(5) 1.725(9) yes
S(6) C(2) 1.745(7) yes
S(6) C(5) 1.735(8) yes
S(7) C(3) 1.752(7) yes
S(7) C(6) 1.738(8) yes
S(8) C(4) 1.754(6) yes
S(8) C(6) 1.727(8) yes
S(9) C(5) 1.656(6) yes
S(10) C(6) 1.650(6) yes
S(11) C(7) 1.705(6) yes
S(12) C(8) 1.696(8) yes
S(13) C(9) 1.695(8) yes
S(14) C(10) 1.712(6) yes
S(15) C(7) 1.743(7) yes
S(15) C(11) 1.747(7) yes
S(16) C(8) 1.744(6) yes
S(16) C(11) 1.714(8) yes
S(17) C(9) 1.762(6) yes
S(17) C(12) 1.720(8) yes
S(18) C(10) 1.746(7) yes
S(18) C(12) 1.735(7) yes
S(19) C(11) 1.652(6) yes
S(20) C(12) 1.662(6) yes
C(1) C(2) 1.39(1) yes
C(3) C(4) 1.38(1) yes
C(7) C(8) 1.40(1) yes
C(9) C(10) 1.39(1) yes
C(16) C(17) 1.52(1) yes
C(13) H(1) 0.950 ?
C(15) H(8) 0.953 ?
C(13) H(2) 0.950 ?
C(15) H(9) 0.948 ?
C(13) H(3) 0.950 ?
C(16) H(10) 0.948 ?
C(14) H(4) 0.951 ?
C(16) H(11) 0.953 ?
C(14) H(5) 0.950 ?
C(17) H(12) 0.949 ?
C(14) H(6) 0.949 ?
C(17) H(13) 0.952 ?
C(15) H(7) 0.948 ?
C(17) H(14) 0.950 ?

loop_
_geom_contact_atom_site_label_1
_geom_contact_atom_site_label_2
_geom_contact_distance
_geom_contact_site_symmetry_2
Pd(1) Pd(1) 3.1624(7) 2_566
Pd(2) Pd(2) 3.1216(9) 2_667
S(1) S(4) 3.317(2) 2_566
S(1) S(3) 3.372(3) 2_666
S(1) S(7) 3.454(3) 2_666
S(1) S(2) 3.501(3) 1_655
S(2) S(3) 3.307(2) 2_566
S(2) S(3) 3.421(2) 1_455
S(2) S(8) 3.458(3) 2_576
S(2) S(4) 3.515(2) 2_576
S(3) S(3) 3.401(4) 2_666
S(3) S(4) 3.532(3) 1_655
S(4) S(7) 3.405(3) 1_455
S(4) S(4) 3.474(4) 2_576
S(9) C(17) 3.519(8) 1_465
S(11) S(14) 3.267(2) 2_667
S(11) S(11) 3.409(3) 2_767
S(11) S(14) 3.430(2) 1_655
S(11) S(12) 3.511(3) 1_655
S(11) S(13) 3.513(2) 2_767
S(12) S(13) 3.284(2) 2_667
S(12) S(12) 3.467(3) 2_557
S(12) S(15) 3.468(3) 1_455
S(12) S(14) 3.567(2) 2_557
S(13) S(15) 3.511(2) 2_767
S(13) S(14) 3.527(3) 1_655
S(13) S(18) 3.575(3) 1_655
S(14) S(16) 3.424(2) 2_557
S(16) S(18) 3.563(2) 2_557
S(17) S(19) 3.580(2) 2_657
S(19) C(17) 3.504(8) 2_757
S(19) C(9) 3.584(6) 2_657
C(1) C(4) 3.454(7) 2_566
C(2) C(3) 3.451(7) 2_566
C(7) C(10) 3.432(9) 2_667
C(8) C(9) 3.424(9) 2_667

loop_
_geom_torsion_atom_site_label_1
_geom_torsion_atom_site_label_2
_geom_torsion_atom_site_label_3
_geom_torsion_atom_site_label_4
_geom_torsion
_geom_torsion_publ_flag
Pd(1) S(1) C(1) S(5) -178.3(3) yes
Pd(1) S(1) C(1) C(2) 2.0(5) yes
Pd(1) S(2) C(2) S(6) 178.2(3) yes
Pd(1) S(2) C(2) C(1) -0.9(5) yes
Pd(1) S(3) C(3) S(7) 179.6(3) yes
Pd(1) S(3) C(3) C(4) 0.7(5) yes
Pd(1) S(4) C(4) S(8) 178.7(3) yes
Pd(1) S(4) C(4) C(3) -1.7(5) yes
Pd(2) S(11) C(7) S(15) 179.7(3) yes
Pd(2) S(11) C(7) C(8) 0.4(6) yes
Pd(2) S(12) C(8) S(16) 179.1(3) yes
Pd(2) S(12) C(8) C(7) -1.3(6) yes
Pd(2) S(13) C(9) S(17) -176.9(3) yes
Pd(2) S(13) C(9) C(10) 1.0(6) yes
Pd(2) S(14) C(10) S(18) 176.3(3) yes
Pd(2) S(14) C(10) C(9) -1.8(6) yes
S(1) Pd(1) S(2) C(2) 1.6(2) yes
S(1) Pd(1) S(3) C(3) -177.5(2) yes
S(1) C(1) S(5) C(5) -179.5(3) yes
S(1) C(1) C(2) S(2) -0.8(7) yes
S(1) C(1) C(2) S(6) -180.0(3) yes
S(2) Pd(1) S(1) C(1) -1.9(2) yes
S(2) Pd(1) S(4) C(4) 177.9(2) yes
S(2) C(2) S(6) C(5) -179.9(3) yes
S(2) C(2) C(1) S(5) 179.5(3) yes
S(3) Pd(1) S(1) C(1) 174.5(2) yes
S(3) Pd(1) S(4) C(4) 1.6(2) yes
S(3) C(3) S(7) C(6) 178.0(3) yes
S(3) C(3) C(4) S(4) 0.8(7) yes
S(3) C(3) C(4) S(8) -179.6(3) yes
S(4) Pd(1) S(2) C(2) -174.6(2) yes
S(4) Pd(1) S(3) C(3) -1.3(2) yes
S(4) C(4) S(8) C(6) -179.5(3) yes
S(4) C(4) C(3) S(7) -178.2(3) yes
S(5) C(1) C(2) S(6) 0.4(5) yes
S(5) C(5) S(6) C(2) 0.8(4) yes
S(6) C(5) S(5) C(1) -0.6(3) yes
S(7) C(3) C(4) S(8) 1.4(5) yes
S(7) C(6) S(8) C(4) -2.8(3) yes
S(8) C(6) S(7) C(3) 3.5(3) yes
S(9) C(5) S(5) C(1) 179.8(4) yes
S(9) C(5) S(6) C(2) -179.7(4) yes
S(10) C(6) S(7) C(3) -177.1(3) yes
S(10) C(6) S(8) C(4) 177.8(4) yes
S(11) Pd(2) S(12) C(8) 1.1(2) yes
S(11) Pd(2) S(13) C(9) 174.7(2) yes
S(11) C(7) S(15) C(11) 178.7(4) yes
S(11) C(7) C(8) S(12) 0.6(8) yes
S(11) C(7) C(8) S(16) -179.8(3) yes
S(12) Pd(2) S(11) C(7) -0.9(2) yes
S(12) Pd(2) S(14) C(10) -174.3(2) yes
S(12) C(8) S(16) C(11) -179.7(4) yes
S(12) C(8) C(7) S(15) -178.7(4) yes
S(13) Pd(2) S(11) C(7) -176.9(2) yes
S(13) Pd(2) S(14) C(10) 1.8(2) yes
S(13) C(9) S(17) C(12) 176.6(4) yes
S(13) C(9) C(10) S(14) 0.5(9) yes
S(13) C(9) C(10) S(18) -177.6(4) yes
S(14) Pd(2) S(12) C(8) 177.5(2) yes
S(14) Pd(2) S(13) C(9) -1.6(2) yes
S(14) C(10) S(18) C(12) -177.3(4) yes
S(14) C(10) C(9) S(17) 178.6(4) yes
S(15) C(7) C(8) S(16) 0.9(7) yes
S(15) C(11) S(16) C(8) -2.1(4) yes
S(16) C(11) S(15) C(7) 2.5(4) yes
S(17) C(9) C(10) S(18) 0.5(7) yes
S(17) C(12) S(18) C(10) -1.9(4) yes
S(18) C(12) S(17) C(9) 2.1(4) yes
S(19) C(11) S(15) C(7) -179.2(4) yes
S(19) C(11) S(16) C(8) 179.6(4) yes
S(20) C(12) S(17) C(9) -178.5(5) yes
S(20) C(12) S(18) C(10) 178.7(4) yes
C(1) C(2) S(6) C(5) -0.7(4) yes
C(2) C(1) S(5) C(5) 0.2(4) yes
C(3) C(4) S(8) C(6) 0.9(4) yes
C(4) C(3) S(7) C(6) -3.0(4) yes
C(7) C(8) S(16) C(11) 0.7(5) yes
C(8) C(7) S(15) C(11) -2.0(5) yes
C(9) C(10) S(18) C(12) 0.8(6) yes
C(10) C(9) S(17) C(12) -1.6(6) yes
C(13) As(1) C(16) C(17) 53.4(7) yes
C(14) As(1) C(16) C(17) 172.6(5) yes
C(15) As(1) C(16) C(17) -66.4(6) yes
C(15) As(1) C(16) C(17) -66.4(6) yes
